data_7203702
loop_
_publ_author_name
'Armentano, Donatella'
'De Munno, Giovanni'
'Lloret, Francesc'
'Julve, Miguel'

_publ_section_title
;
 Bis and tris(oxalato)ferrate(iii) complexes as precursors of
 polynuclear compounds
;
_journal_issue 7
_journal_name_full CrystEngComm
_journal_page_first 57
_journal_paper_doi 10.1039/b417251e
_journal_volume 7
_journal_year 2005
_chemical_formula_sum 'C6 H10 Fe Na3 O17'
_chemical_formula_weight 478.96
_chemical_name_systematic
;
?
;
_space_group_IT_number 15
_symmetry_cell_setting monoclinic
_symmetry_space_group_name_Hall '-C 2yc'
_symmetry_space_group_name_H-M 'C 1 2/c 1'
_atom_sites_solution_hydrogens geom
_atom_sites_solution_primary direct
_atom_sites_solution_secondary difmap
_audit_creation_method SHELXL-97
_cell_angle_alpha 90.00
_cell_angle_beta 100.46(2)
_cell_angle_gamma 90.00
_cell_formula_units_Z 8
_cell_length_a 17.404(4)
_cell_length_b 12.702(3)
_cell_length_c 15.220(5)
_cell_measurement_reflns_used 30
_cell_measurement_temperature 293(2)
_cell_measurement_theta_max 30
_cell_measurement_theta_min 15
_cell_volume 3308.7(16)
_computing_cell_refinement 'Siemens P3'
_computing_data_collection 'Siemens P3'
_computing_data_reduction 'Siemens SHELXTL'
_computing_molecular_graphics XP
_computing_publication_material 'SHELXL-97 (Sheldrick, 1997)'
_computing_structure_refinement 'SHELXL-97 (Sheldrick, 1997)'
_computing_structure_solution 'SHELXS-97 (Sheldrick, 1990)'
_diffrn_ambient_temperature 293(2)
_diffrn_measured_fraction_theta_full 0.998
_diffrn_measured_fraction_theta_max 0.998
_diffrn_measurement_device_type 'R3m/V automatic four-circle diffractometer'
_diffrn_measurement_method omega/2-theta-scans
_diffrn_radiation_monochromator graphite
_diffrn_radiation_source 'fine-focus sealed tube'
_diffrn_radiation_type MoK\a
_diffrn_radiation_wavelength 0.71073
_diffrn_reflns_av_R_equivalents 0.0376
_diffrn_reflns_av_sigmaI/netI 0.0316
_diffrn_reflns_limit_h_max 21
_diffrn_reflns_limit_h_min -22
_diffrn_reflns_limit_k_max 16
_diffrn_reflns_limit_k_min 0
_diffrn_reflns_limit_l_max 19
_diffrn_reflns_limit_l_min -2
_diffrn_reflns_number 3944
_diffrn_reflns_theta_full 27.05
_diffrn_reflns_theta_max 27.05
_diffrn_reflns_theta_min 2.00
_diffrn_standards_decay_% 2.9
_exptl_absorpt_coefficient_mu 1.080
_exptl_absorpt_correction_type none
_exptl_crystal_density_diffrn 1.923
_exptl_crystal_density_method 'not measured'
_exptl_crystal_F_000 1928
_exptl_crystal_size_max 0.40
_exptl_crystal_size_mid 0.38
_exptl_crystal_size_min 0.24
_refine_diff_density_max 0.821
_refine_diff_density_min -0.645
_refine_diff_density_rms 0.105
_refine_ls_extinction_method none
_refine_ls_goodness_of_fit_ref 1.097
_refine_ls_hydrogen_treatment mixed
_refine_ls_matrix_type full
_refine_ls_number_parameters 275
_refine_ls_number_reflns 3629
_refine_ls_number_restraints 15
_refine_ls_restrained_S_all 1.095
_refine_ls_R_factor_all 0.0712
_refine_ls_R_factor_gt 0.0570
_refine_ls_shift/su_max 0.001
_refine_ls_shift/su_mean 0.000
_refine_ls_structure_factor_coef Fsqd
_refine_ls_weighting_details 'calc w=1/[\s^2^(Fo^2^)+(0.0772P)^2^+12.8908P] where P=(Fo^2^+2Fc^2^)/3'
_refine_ls_weighting_scheme calc
_refine_ls_wR_factor_gt 0.1434
_refine_ls_wR_factor_ref 0.1534
_reflns_number_gt 2988
_reflns_number_total 3629
_reflns_threshold_expression >2sigma(I)
_cod_data_source_file b417251e.txt
_cod_data_source_block 1
_cod_depositor_comments
;
The following automatic conversions were performed:
'_symmetry_cell_setting' value 'Monoclinic' changed to 'monoclinic'
according to '/home/saulius/struct/CIF-dictionaries/cif_core.dic'
dictionary named 'cif_core.dic' version 2.4.1 from 2010-06-29.

Automatic conversion script
Id: cif_fix_enum 1527 2010-12-29 10:47:43Z saulius 
;
_cod_original_cell_volume 3308.7(15)
_cod_original_sg_symbol_H-M C2/c
_cod_database_code 7203702

loop_
_symmetry_equiv_pos_as_xyz
'x, y, z'
'-x, y, -z+1/2'
'x+1/2, y+1/2, z'
'-x+1/2, y+1/2, -z+1/2'
'-x, -y, -z'
'x, -y, z-1/2'
'-x+1/2, -y+1/2, -z'
'x+1/2, -y+1/2, z-1/2'

loop_
_atom_site_label
_atom_site_type_symbol
_atom_site_fract_x
_atom_site_fract_y
_atom_site_fract_z
_atom_site_U_iso_or_equiv
_atom_site_adp_type
_atom_site_occupancy
_atom_site_symmetry_multiplicity
_atom_site_calc_flag
_atom_site_refinement_flags
_atom_site_disorder_assembly
_atom_site_disorder_group
Fe1 Fe 0.19164(3) 0.13442(4) 0.73278(4) 0.02342(17) Uani 1 1 d . . .
O1 O 0.26811(15) 0.1034(2) 0.65219(18) 0.0317(6) Uani 1 1 d . . .
O2 O 0.29220(15) 0.1715(2) 0.81618(18) 0.0303(6) Uani 1 1 d . . .
C1 C 0.3406(2) 0.1176(3) 0.6873(3) 0.0264(8) Uani 1 1 d . . .
C2 C 0.3548(2) 0.1522(3) 0.7863(3) 0.0251(8) Uani 1 1 d . . .
O3 O 0.39657(16) 0.1080(3) 0.6487(2) 0.0379(7) Uani 1 1 d . . .
O4 O 0.42193(16) 0.1598(2) 0.82757(19) 0.0328(6) Uani 1 1 d . . .
Na1 Na 0.5000 0.00220(18) 0.7500 0.0377(6) Uani 1 2 d S . .
O5 O 0.10322(16) 0.0578(2) 0.65358(18) 0.0304(6) Uani 1 1 d . . .
O6 O 0.19392(16) -0.0017(2) 0.80016(19) 0.0324(6) Uani 1 1 d . . .
C3 C 0.1399(2) -0.0677(3) 0.7699(2) 0.0258(7) Uani 1 1 d . . .
C4 C 0.0851(2) -0.0325(3) 0.6825(2) 0.0263(8) Uani 1 1 d . . .
O7 O 0.03159(17) -0.0895(2) 0.6488(2) 0.0382(7) Uani 1 1 d . . .
O8 O 0.12823(17) -0.1525(2) 0.8042(2) 0.0340(7) Uani 1 1 d . . .
Na2 Na 0.0000 -0.22967(17) 0.7500 0.0327(5) Uani 1 2 d S . .
O9 O 0.12927(17) 0.1995(2) 0.81847(19) 0.0338(6) Uani 1 1 d . . .
O10 O 0.16442(17) 0.2714(2) 0.67124(18) 0.0318(6) Uani 1 1 d . . .
C5 C 0.1045(2) 0.2932(3) 0.7989(3) 0.0315(8) Uani 1 1 d . . .
C6 C 0.1251(2) 0.3364(3) 0.7111(3) 0.0279(8) Uani 1 1 d . . .
O11 O 0.0671(2) 0.3478(3) 0.8427(2) 0.0516(9) Uani 1 1 d . . .
O12 O 0.10352(18) 0.4237(2) 0.6831(2) 0.0414(7) Uani 1 1 d . . .
Na3 Na 0.04287(11) 0.11190(16) 0.50017(13) 0.0451(5) Uani 1 1 d . . .
Na4 Na 0.12115(15) 0.36955(19) 0.51643(15) 0.0621(6) Uani 1 1 d . . .
O13 O -0.0032(2) 0.2943(3) 0.5040(2) 0.0543(9) Uani 1 1 d D . .
H1W H -0.040(2) 0.314(5) 0.4506(18) 0.060 Uiso 1 1 d D . .
H2W H -0.035(2) 0.315(5) 0.547(2) 0.060 Uiso 1 1 d D . .
O14 O -0.0831(2) 0.0651(3) 0.5364(2) 0.0498(8) Uani 1 1 d D . .
H3W H -0.129(2) 0.088(4) 0.497(3) 0.060 Uiso 1 1 d D . .
H4W H -0.087(3) 0.099(4) 0.5916(18) 0.060 Uiso 1 1 d D . .
O15 O 0.1647(2) 0.1940(3) 0.4843(2) 0.0518(9) Uani 1 1 d D . .
H5W H 0.2158(15) 0.174(5) 0.516(3) 0.060 Uiso 1 1 d D . .
H6W H 0.171(3) 0.174(5) 0.4253(14) 0.060 Uiso 1 1 d D . .
O16 O 0.2028(4) 0.5053(6) 0.5253(3) 0.117(3) Uani 1 1 d D . .
H7W H 0.237(2) 0.518(5) 0.5812(16) 0.060 Uiso 1 1 d D . .
H8W H 0.238(2) 0.503(5) 0.484(2) 0.060 Uiso 1 1 d D . .
O17 O 0.2863(4) 0.6567(8) 0.4310(7) 0.196(5) Uani 1 1 d D . .
H9W H 0.2370(18) 0.621(4) 0.423(3) 0.060 Uiso 1 1 d D . .
H10W H 0.290(3) 0.666(5) 0.3696(13) 0.060 Uiso 1 1 d D . .

loop_
_atom_site_aniso_label
_atom_site_aniso_U_11
_atom_site_aniso_U_22
_atom_site_aniso_U_33
_atom_site_aniso_U_23
_atom_site_aniso_U_13
_atom_site_aniso_U_12
Fe1 0.0195(3) 0.0222(3) 0.0294(3) -0.0003(2) 0.0068(2) -0.0017(2)
O1 0.0229(13) 0.0420(16) 0.0310(14) -0.0096(12) 0.0068(11) -0.0015(12)
O2 0.0247(13) 0.0355(15) 0.0315(14) -0.0073(12) 0.0073(11) -0.0053(12)
C1 0.0208(17) 0.0246(18) 0.035(2) 0.0008(15) 0.0077(15) 0.0001(14)
C2 0.0234(18) 0.0218(17) 0.0316(19) 0.0051(14) 0.0086(15) -0.0044(14)
O3 0.0272(14) 0.0496(18) 0.0400(16) 0.0006(14) 0.0150(12) 0.0030(13)
O4 0.0239(13) 0.0355(15) 0.0370(15) 0.0023(12) 0.0001(11) -0.0047(11)
Na1 0.0267(11) 0.0270(11) 0.0612(16) 0.000 0.0124(11) 0.000
O5 0.0285(14) 0.0285(14) 0.0328(14) 0.0068(12) 0.0018(11) -0.0059(11)
O6 0.0302(14) 0.0264(14) 0.0374(15) 0.0046(12) -0.0026(12) -0.0045(11)
C3 0.0251(17) 0.0241(18) 0.0295(18) -0.0001(15) 0.0081(15) 0.0020(15)
C4 0.0240(18) 0.0293(19) 0.0257(18) 0.0002(15) 0.0050(14) -0.0026(15)
O7 0.0358(16) 0.0388(17) 0.0371(16) 0.0040(13) -0.0011(12) -0.0149(13)
O8 0.0354(15) 0.0267(14) 0.0378(16) 0.0077(12) 0.0015(12) -0.0032(12)
Na2 0.0276(11) 0.0254(11) 0.0487(13) 0.000 0.0163(10) 0.000
O9 0.0344(15) 0.0337(15) 0.0374(15) 0.0063(12) 0.0172(12) 0.0076(12)
O10 0.0381(15) 0.0266(14) 0.0349(15) 0.0030(11) 0.0174(12) 0.0024(12)
C5 0.031(2) 0.033(2) 0.033(2) 0.0013(17) 0.0119(16) 0.0056(17)
C6 0.0254(18) 0.0287(19) 0.0302(19) 0.0016(15) 0.0067(15) -0.0021(15)
O11 0.061(2) 0.049(2) 0.054(2) 0.0066(16) 0.0338(17) 0.0234(17)
O12 0.0434(18) 0.0286(15) 0.0567(19) 0.0106(14) 0.0209(15) 0.0086(13)
Na3 0.0402(10) 0.0479(11) 0.0452(10) 0.0053(8) 0.0025(8) -0.0039(8)
Na4 0.0738(15) 0.0656(14) 0.0498(12) -0.0032(10) 0.0194(11) -0.0255(12)
O13 0.051(2) 0.069(2) 0.0427(19) 0.0008(18) 0.0089(15) 0.0042(18)
O14 0.0426(19) 0.060(2) 0.048(2) -0.0019(17) 0.0105(15) 0.0053(16)
O15 0.048(2) 0.066(2) 0.0406(18) -0.0046(17) 0.0060(15) -0.0060(18)
O16 0.145(5) 0.158(6) 0.056(3) -0.038(3) 0.037(3) -0.104(5)
O17 0.070(4) 0.255(10) 0.264(10) 0.221(9) 0.036(5) 0.025(5)

loop_
_atom_type_symbol
_atom_type_description
_atom_type_scat_dispersion_real
_atom_type_scat_dispersion_imag
_atom_type_scat_source
C C 0.0033 0.0016 'International Tables Vol C Tables 4.2.6.8 and 6.1.1.4'
O O 0.0106 0.0060 'International Tables Vol C Tables 4.2.6.8 and 6.1.1.4'
Na Na 0.0362 0.0249 'International Tables Vol C Tables 4.2.6.8 and 6.1.1.4'
Fe Fe 0.3463 0.8444 'International Tables Vol C Tables 4.2.6.8 and 6.1.1.4'
H H 0.0000 0.0000 'International Tables Vol C Tables 4.2.6.8 and 6.1.1.4'

loop_
_geom_angle_atom_site_label_1
_geom_angle_atom_site_label_2
_geom_angle_atom_site_label_3
_geom_angle
_geom_angle_site_symmetry_1
_geom_angle_site_symmetry_3
_geom_angle_publ_flag
O10 Fe1 O1 90.66(12) . . ?
O10 Fe1 O6 166.83(12) . . ?
O1 Fe1 O6 100.94(13) . . ?
O10 Fe1 O9 80.57(11) . . ?
O1 Fe1 O9 165.82(12) . . ?
O6 Fe1 O9 89.17(12) . . ?
O10 Fe1 O2 101.33(12) . . ?
O1 Fe1 O2 80.49(11) . . ?
O6 Fe1 O2 86.86(12) . . ?
O9 Fe1 O2 90.27(12) . . ?
O10 Fe1 O5 92.87(12) . . ?
O1 Fe1 O5 93.36(12) . . ?
O6 Fe1 O5 80.35(11) . . ?
O9 Fe1 O5 98.16(12) . . ?
O2 Fe1 O5 164.53(12) . . ?
C1 O1 Fe1 115.3(2) . . ?
C2 O2 Fe1 115.4(2) . . ?
O3 C1 O1 126.0(4) . . ?
O3 C1 C2 119.5(3) . . ?
O1 C1 C2 114.6(3) . . ?
O4 C2 O2 126.7(4) . . ?
O4 C2 C1 119.4(3) . . ?
O2 C2 C1 113.8(3) . . ?
C1 O3 Na4 120.4(3) . 7_556 ?
C1 O3 Na1 107.4(3) . . ?
Na4 O3 Na1 128.21(13) 7_556 . ?
C1 O3 Na2 98.1(3) . 3 ?
Na4 O3 Na2 113.30(12) 7_556 3 ?
Na1 O3 Na2 75.89(10) . 3 ?
C2 O4 Na2 111.4(2) . 3 ?
C2 O4 Na1 102.6(2) . . ?
Na2 O4 Na1 81.36(10) 3 . ?
O12 Na1 O12 131.72(17) 3_545 4_546 ?
O12 Na1 O3 88.49(11) 3_545 2_656 ?
O12 Na1 O3 117.41(10) 4_546 2_656 ?
O12 Na1 O3 117.41(10) 3_545 . ?
O12 Na1 O3 88.49(11) 4_546 . ?
O3 Na1 O3 115.90(17) 2_656 . ?
O12 Na1 O11 75.85(12) 3_545 4_546 ?
O12 Na1 O11 67.69(11) 4_546 4_546 ?
O3 Na1 O11 160.26(14) 2_656 4_546 ?
O3 Na1 O11 82.45(12) . 4_546 ?
O12 Na1 O11 67.69(11) 3_545 3_545 ?
O12 Na1 O11 75.85(12) 4_546 3_545 ?
O3 Na1 O11 82.45(12) 2_656 3_545 ?
O3 Na1 O11 160.26(14) . 3_545 ?
O11 Na1 O11 80.5(2) 4_546 3_545 ?
O12 Na1 O4 70.37(9) 3_545 2_656 ?
O12 Na1 O4 157.08(12) 4_546 2_656 ?
O3 Na1 O4 62.05(10) 2_656 2_656 ?
O3 Na1 O4 73.11(10) . 2_656 ?
O11 Na1 O4 121.43(10) 4_546 2_656 ?
O11 Na1 O4 124.78(10) 3_545 2_656 ?
O12 Na1 O4 157.08(12) 3_545 . ?
O12 Na1 O4 70.37(9) 4_546 . ?
O3 Na1 O4 73.11(10) 2_656 . ?
O3 Na1 O4 62.05(10) . . ?
O11 Na1 O4 124.78(10) 4_546 . ?
O11 Na1 O4 121.43(10) 3_545 . ?
O4 Na1 O4 88.64(14) 2_656 . ?
C4 O5 Fe1 115.6(2) . . ?
C4 O5 Na3 118.7(2) . . ?
Fe1 O5 Na3 125.05(13) . . ?
C3 O6 Fe1 115.8(2) . . ?
O8 C3 O6 126.0(4) . . ?
O8 C3 C4 119.5(3) . . ?
O6 C3 C4 114.5(3) . . ?
O7 C4 O5 127.0(4) . . ?
O7 C4 C3 119.6(3) . . ?
O5 C4 C3 113.4(3) . . ?
C4 O7 Na3 134.9(3) . 5_556 ?
C4 O7 Na2 113.8(3) . . ?
Na3 O7 Na2 110.89(12) 5_556 . ?
C3 O8 Na2 114.8(3) . . ?
O4 Na2 O4 108.65(17) 3_445 4_546 ?
O4 Na2 O8 129.17(10) 3_445 . ?
O4 Na2 O8 80.61(10) 4_546 . ?
O4 Na2 O8 80.61(10) 3_445 2_556 ?
O4 Na2 O8 129.17(10) 4_546 2_556 ?
O8 Na2 O8 132.65(16) . 2_556 ?
O4 Na2 O7 84.57(11) 3_445 2_556 ?
O4 Na2 O7 158.71(10) 4_546 2_556 ?
O8 Na2 O7 78.11(11) . 2_556 ?
O8 Na2 O7 68.25(10) 2_556 2_556 ?
O4 Na2 O7 158.71(10) 3_445 . ?
O4 Na2 O7 84.57(11) 4_546 . ?
O8 Na2 O7 68.25(10) . . ?
O8 Na2 O7 78.11(11) 2_556 . ?
O7 Na2 O7 88.26(17) 2_556 . ?
O4 Na2 O3 60.52(10) 3_445 3_445 ?
O4 Na2 O3 71.59(10) 4_546 3_445 ?
O8 Na2 O3 152.04(11) . 3_445 ?
O8 Na2 O3 70.91(9) 2_556 3_445 ?
O7 Na2 O3 129.60(9) 2_556 3_445 ?
O7 Na2 O3 110.91(9) . 3_445 ?
O4 Na2 O3 71.59(10) 3_445 4_546 ?
O4 Na2 O3 60.52(10) 4_546 4_546 ?
O8 Na2 O3 70.91(9) . 4_546 ?
O8 Na2 O3 152.04(11) 2_556 4_546 ?
O7 Na2 O3 110.91(9) 2_556 4_546 ?
O7 Na2 O3 129.60(9) . 4_546 ?
O3 Na2 O3 92.32(14) 3_445 4_546 ?
C5 O9 Fe1 115.3(2) . . ?
C6 O10 Fe1 116.0(2) . . ?
C6 O10 Na4 91.6(2) . . ?
Fe1 O10 Na4 146.45(14) . . ?
O11 C5 O9 126.0(4) . . ?
O11 C5 C6 119.9(4) . . ?
O9 C5 C6 114.2(3) . . ?
O12 C6 O10 124.8(4) . . ?
O12 C6 C5 121.2(4) . . ?
O10 C6 C5 113.9(3) . . ?
C5 O11 Na1 111.5(3) . 3_455 ?
C6 O12 Na1 115.4(3) . 3_455 ?
C6 O12 Na4 90.9(3) . . ?
Na1 O12 Na4 135.68(15) 3_455 . ?
O15 Na3 O7 106.76(13) . 5_556 ?
O15 Na3 O14 166.81(16) . . ?
O7 Na3 O14 80.31(13) 5_556 . ?
O15 Na3 O14 94.67(14) . 5_556 ?
O7 Na3 O14 78.76(13) 5_556 5_556 ?
O14 Na3 O14 97.68(13) . 5_556 ?
O15 Na3 O13 83.76(14) . . ?
O7 Na3 O13 90.66(13) 5_556 . ?
O14 Na3 O13 85.05(14) . . ?
O14 Na3 O13 168.40(15) 5_556 . ?
O15 Na3 O5 89.11(12) . . ?
O7 Na3 O5 156.26(13) 5_556 . ?
O14 Na3 O5 87.92(12) . . ?
O14 Na3 O5 82.51(12) 5_556 . ?
O13 Na3 O5 108.91(13) . . ?
O16 Na4 O13 153.2(3) . . ?
O16 Na4 O15 120.3(3) . . ?
O13 Na4 O15 85.78(15) . . ?
O16 Na4 O3 86.17(17) . 7_556 ?
O13 Na4 O3 91.24(14) . 7_556 ?
O15 Na4 O3 83.57(13) . 7_556 ?
O16 Na4 O10 103.6(2) . . ?
O13 Na4 O10 89.39(13) . . ?
O15 Na4 O10 72.50(13) . . ?
O3 Na4 O10 155.96(15) 7_556 . ?
O16 Na4 O12 85.74(16) . . ?
O13 Na4 O12 85.36(14) . . ?
O15 Na4 O12 121.01(14) . . ?
O3 Na4 O12 154.72(15) 7_556 . ?
O10 Na4 O12 49.22(9) . . ?
Na4 O13 Na3 94.93(16) . . ?
Na3 O14 Na3 82.32(13) . 5_556 ?
Na3 O15 Na4 93.71(15) . . ?

loop_
_geom_bond_atom_site_label_1
_geom_bond_atom_site_label_2
_geom_bond_distance
_geom_bond_site_symmetry_2
_geom_bond_publ_flag
Fe1 O10 1.992(3) . ?
Fe1 O1 2.006(3) . ?
Fe1 O6 2.006(3) . ?
Fe1 O9 2.019(3) . ?
Fe1 O2 2.022(3) . ?
Fe1 O5 2.024(3) . ?
O1 C1 1.289(5) . ?
O2 C2 1.278(4) . ?
C1 O3 1.232(5) . ?
C1 C2 1.547(5) . ?
C2 O4 1.225(5) . ?
C2 Na2 3.073(4) 3 ?
O3 Na4 2.493(4) 7_556 ?
O3 Na1 2.533(3) . ?
O3 Na2 2.977(4) 3 ?
O4 Na2 2.407(3) 3 ?
O4 Na1 2.798(3) . ?
Na1 O12 2.437(3) 3_545 ?
Na1 O12 2.437(3) 4_546 ?
Na1 O3 2.533(3) 2_656 ?
Na1 O11 2.569(4) 4_546 ?
Na1 O11 2.569(4) 3_545 ?
Na1 O4 2.798(3) 2_656 ?
Na1 Na2 3.406(3) 3 ?
O5 C4 1.288(5) . ?
O5 Na3 2.477(3) . ?
O6 C3 1.282(5) . ?
C3 O8 1.230(5) . ?
C3 C4 1.555(5) . ?
C4 O7 1.216(5) . ?
O7 Na3 2.415(4) 5_556 ?
O7 Na2 2.481(3) . ?
O8 Na2 2.440(3) . ?
Na2 O4 2.407(3) 3_445 ?
Na2 O4 2.407(3) 4_546 ?
Na2 O8 2.440(3) 2_556 ?
Na2 O7 2.481(3) 2_556 ?
Na2 O3 2.977(4) 3_445 ?
Na2 O3 2.977(4) 4_546 ?
O9 C5 1.283(5) . ?
O10 C6 1.292(5) . ?
O10 Na4 2.651(4) . ?
C5 O11 1.227(5) . ?
C5 C6 1.545(5) . ?
C6 O12 1.223(5) . ?
O11 Na1 2.569(4) 3_455 ?
O12 Na1 2.437(3) 3_455 ?
O12 Na4 2.700(4) . ?
Na3 O15 2.413(4) . ?
Na3 O7 2.415(4) 5_556 ?
Na3 O14 2.429(4) . ?
Na3 O14 2.448(4) 5_556 ?
Na3 O13 2.456(5) . ?
Na4 O16 2.223(5) . ?
Na4 O13 2.342(5) . ?
Na4 O15 2.433(5) . ?
Na4 O3 2.493(4) 7_556 ?
O14 Na3 2.448(4) 5_556 ?

loop_
_geom_hbond_atom_site_label_D
_geom_hbond_atom_site_label_H
_geom_hbond_atom_site_label_A
_geom_hbond_distance_DH
_geom_hbond_distance_HA
_geom_hbond_distance_DA
_geom_hbond_angle_DHA
_geom_hbond_site_symmetry_A
O13 H1W O4 0.966(10) 1.901(19) 2.824(5) 159(4) 8_455
O13 H2W O11 0.969(10) 1.907(17) 2.844(5) 162(4) 2_556
O14 H3W O17 0.954(10) 1.844(16) 2.788(7) 170(5) 3_445
O14 H4W O9 0.954(10) 2.11(2) 3.014(5) 159(4) 2_556
O15 H6W O8 0.961(10) 1.88(3) 2.750(5) 149(4) 6
O16 H7W O6 0.959(10) 2.00(2) 2.926(7) 163(5) 4_556
O16 H8W O17 0.953(10) 2.33(5) 2.937(8) 121(4) .
O17 H9W O16 0.957(10) 2.30(4) 2.937(8) 123(4) .
O17 H10W O2 0.956(10) 2.22(5) 2.809(6) 119(5) 6_565
